data_4130492
loop_
_publ_author_name
'Benjamin, Sophie L.'
'Kr\"amer, Tobias'
'Levason, William'
'Light, Mark E.'
'Macgregor, Stuart A.'
'Reid, Gillian'

_publ_section_title
;
 [Pd4(\m3-SbMe3)4(SbMe3)4]: A Pd(0) Tetrahedron with \m3-Bridging
 Trimethylantimony Ligands.
;
_journal_issue 22
_journal_name_full 'Journal of the American Chemical Society'
_journal_page_first 6964
_journal_page_last 6967
_journal_paper_doi 10.1021/jacs.6b04060
_journal_volume 138
_journal_year 2016
_chemical_formula_moiety 'C8 H24 Cl8 Pd2 Sb4'
_chemical_formula_sum 'C8 H24 Cl8 Pd2 Sb4'
_chemical_formula_weight 1103.74
_chemical_name_systematic bis(dimethylchlorostibine)dichloridoplalladium(II)
_space_group_crystal_system monoclinic
_space_group_IT_number 14
_space_group_name_Hall '-P 2ybc'
_space_group_name_H-M_alt 'P 1 21/c 1'
_atom_sites_solution_hydrogens geom
_atom_sites_solution_primary heavy
_audit_creation_date 2016-03-22
_audit_creation_method
;
Olex2 1.2
(compiled 2016.02.19 svn.r3266 for OlexSys, GUI svn.r5155)
;
_cell_angle_alpha 90
_cell_angle_beta 103.761(4)
_cell_angle_gamma 90
_cell_formula_units_Z 2
_cell_length_a 9.6504(4)
_cell_length_b 10.0441(3)
_cell_length_c 13.2924(5)
_cell_measurement_reflns_used 4566
_cell_measurement_temperature 100
_cell_measurement_theta_max 29.6720
_cell_measurement_theta_min 2.1870
_cell_volume 1251.44(8)
_computing_cell_refinement 'CrysAlisPro 1.171.38.41 (Rigaku OD, 2015)'
_computing_data_collection 'CrysAlisPro 1.171.38.41 (Rigaku OD, 2015)'
_computing_data_reduction 'CrysAlisPro 1.171.38.41 (Rigaku OD, 2015)'
_computing_molecular_graphics 'Olex2 (Dolomanov et al., 2009)'
_computing_publication_material 'Olex2 (Dolomanov et al., 2009)'
_computing_structure_refinement 'ShelXL (Sheldrick, 2015)'
_computing_structure_solution 'ShelXS (Sheldrick, 2008)'
_diffrn_ambient_temperature 100
_diffrn_detector 'CCD plate'
_diffrn_detector_area_resol_mean 28.5714
_diffrn_measured_fraction_theta_full 0.999
_diffrn_measured_fraction_theta_max 0.999
_diffrn_measurement_details
;
List of Runs (angles in degrees, time in seconds):

  # Type    Start    End  Width  t~exp~   \w     \q     \k     \f   Frames
#--------------------------------------------------------------------------
  1  \w   -107.00  31.00   1.00    5.00    --  -17.00 -24.00 120.00  138
  2  \w    -71.00  -2.00   1.00    5.00    --  -17.00 -72.00 -30.00   69
  3  \w    -25.00  14.00   1.00    5.00    --  -17.00 -72.00 120.00   39
  4  \w   -107.00 -56.00   1.00    5.00    --  -17.00 -72.00-180.00   51
;
_diffrn_measurement_device 'abstract diffractometer'
_diffrn_measurement_device_type 'dtrek-CrysAlisPro-abstract goniometer imported rigaku-d*trek images'
_diffrn_measurement_method '\w scans'
_diffrn_measurement_specimen_support MiTeGen
_diffrn_orient_matrix_type 'CrysAlisPro convention (1999,Acta A55,543-557)'
_diffrn_orient_matrix_UB_11 0.0463946000
_diffrn_orient_matrix_UB_12 0.0518683000
_diffrn_orient_matrix_UB_13 0.0235680000
_diffrn_orient_matrix_UB_21 -0.0414197000
_diffrn_orient_matrix_UB_22 0.0466483000
_diffrn_orient_matrix_UB_23 -0.0345713000
_diffrn_orient_matrix_UB_31 -0.0431169000
_diffrn_orient_matrix_UB_32 0.0109485000
_diffrn_orient_matrix_UB_33 0.0356078000
_diffrn_radiation_monochromator graphite
_diffrn_radiation_probe x-ray
_diffrn_radiation_type MoK\a
_diffrn_radiation_wavelength 0.71073
_diffrn_reflns_av_R_equivalents 0.0201
_diffrn_reflns_av_unetI/netI 0.0219
_diffrn_reflns_Laue_measured_fraction_full 0.999
_diffrn_reflns_Laue_measured_fraction_max 0.999
_diffrn_reflns_limit_h_max 12
_diffrn_reflns_limit_h_min -7
_diffrn_reflns_limit_k_max 13
_diffrn_reflns_limit_k_min -12
_diffrn_reflns_limit_l_max 15
_diffrn_reflns_limit_l_min -17
_diffrn_reflns_number 8204
_diffrn_reflns_point_group_measured_fraction_full 0.999
_diffrn_reflns_point_group_measured_fraction_max 0.999
_diffrn_reflns_theta_full 26.000
_diffrn_reflns_theta_max 27.484
_diffrn_reflns_theta_min 2.972
_diffrn_source 'fine-focus sealed X-ray tube'
_diffrn_source_current 0.0
_diffrn_source_power 0.0
_diffrn_source_type 'Enhance (Mo) X-ray Source'
_diffrn_source_voltage 0.0
_exptl_absorpt_coefficient_mu 6.509
_exptl_absorpt_correction_T_max 1.00000
_exptl_absorpt_correction_T_min 0.88287
_exptl_absorpt_correction_type multi-scan
_exptl_absorpt_process_details
;
CrysAlisPro 1.171.38.41 (Rigaku Oxford Diffraction, 2015)
Empirical absorption correction using spherical harmonics,
 implemented in SCALE3 ABSPACK scaling algorithm.
;
_exptl_crystal_colour red
_exptl_crystal_colour_primary red
_exptl_crystal_density_diffrn 2.929
_exptl_crystal_description prism
_exptl_crystal_F_000 1008
_exptl_crystal_size_max 0.03
_exptl_crystal_size_mid 0.02
_exptl_crystal_size_min 0.01
_refine_diff_density_max 0.492
_refine_diff_density_min -0.663
_refine_diff_density_rms 0.129
_refine_ls_extinction_method none
_refine_ls_goodness_of_fit_ref 1.033
_refine_ls_hydrogen_treatment constr
_refine_ls_matrix_type full
_refine_ls_number_parameters 104
_refine_ls_number_reflns 2866
_refine_ls_number_restraints 0
_refine_ls_restrained_S_all 1.033
_refine_ls_R_factor_all 0.0238
_refine_ls_R_factor_gt 0.0181
_refine_ls_shift/su_max 0.001
_refine_ls_shift/su_mean 0.000
_refine_ls_structure_factor_coef Fsqd
_refine_ls_weighting_details 'w=1/[\s^2^(Fo^2^)+(0.0160P)^2^+0.9670P] where P=(Fo^2^+2Fc^2^)/3'
_refine_ls_weighting_scheme calc
_refine_ls_wR_factor_gt 0.0357
_refine_ls_wR_factor_ref 0.0370
_reflns_Friedel_coverage 0.000
_reflns_number_gt 2545
_reflns_number_total 2866
_reflns_threshold_expression 'I > 2\s(I)'
_cod_data_source_file ja6b04060_si_002.cif
_cod_data_source_block 2014slbr393b
_cod_database_code 4130492
_chemical_oxdiff_formula ' C4 H12 Cl4 Pd1 Sb2'
_shelx_space_group_comment
;
The symmetry employed for this shelxl refinement is uniquely defined
by the following loop, which should always be used as a source of
symmetry information in preference to the above space-group names.
They are only intended as comments.
;
_reflns_odcompleteness_completeness 90.49
_reflns_odcompleteness_iscentric 1
_reflns_odcompleteness_theta 29.75
_olex2_refinement_description
;
1. Fixed Uiso
 At 1.5 times of:
  All C(H,H,H) groups
2.a Idealised Me refined as rotating group:
 C1(H1A,H1B,H1C), C2(H2A,H2B,H2C), C3(H3A,H3B,H3C), C4(H4A,H4B,H4C)
;
_shelx_shelxl_version_number 2014/7
_olex2_exptl_crystal_mounting_method MiTeGen
_olex2_submission_special_instructions 'No special instructions were received'
_oxdiff_exptl_absorpt_empirical_details
;
Empirical correction (ABSPACK) includes:
- Absorption correction using spherical harmonics
- Frame scaling
- Detector area scaling
;
_oxdiff_exptl_absorpt_empirical_full_max 1.830
_oxdiff_exptl_absorpt_empirical_full_min 0.717

loop_
_space_group_symop_operation_xyz
'x, y, z'
'-x, y+1/2, -z+1/2'
'-x, -y, -z'
'x, -y-1/2, z-1/2'

loop_
_atom_site_label
_atom_site_type_symbol
_atom_site_fract_x
_atom_site_fract_y
_atom_site_fract_z
_atom_site_U_iso_or_equiv
_atom_site_adp_type
_atom_site_occupancy
_atom_site_site_symmetry_order
_atom_site_calc_flag
_atom_site_refinement_flags_posn
Sb1 Sb 0.19768(2) 0.07017(2) 0.89324(2) 0.00984(5) Uani 1 1 d .
Sb2 Sb 0.35323(2) -0.25318(2) 0.88671(2) 0.00985(5) Uani 1 1 d .
Pd1 Pd 0.37564(2) -0.07132(2) 1.01624(2) 0.00786(5) Uani 1 1 d .
Cl1 Cl -0.02122(7) -0.05148(7) 0.86596(6) 0.01640(15) Uani 1 1 d .
Cl2 Cl 0.18828(7) -0.39159(7) 0.94573(6) 0.01738(16) Uani 1 1 d .
Cl3 Cl 0.40447(7) 0.09214(7) 1.14924(5) 0.01118(14) Uani 1 1 d .
Cl4 Cl 0.54346(7) -0.21879(7) 1.11812(5) 0.01138(14) Uani 1 1 d .
C1 C 0.1276(3) 0.2509(3) 0.9460(2) 0.0169(6) Uani 1 1 d .
H1A H 0.0295 0.2405 0.9532 0.025 Uiso 1 1 calc GR
H1B H 0.1310 0.3218 0.8959 0.025 Uiso 1 1 calc GR
H1C H 0.1899 0.2743 1.0133 0.025 Uiso 1 1 calc GR
C2 C 0.1752(3) 0.0986(3) 0.7326(2) 0.0169(6) Uani 1 1 d .
H2A H 0.1928 0.1923 0.7192 0.025 Uiso 1 1 calc GR
H2B H 0.0783 0.0743 0.6953 0.025 Uiso 1 1 calc GR
H2C H 0.2442 0.0425 0.7088 0.025 Uiso 1 1 calc GR
C3 C 0.2381(3) -0.2441(3) 0.7306(2) 0.0164(6) Uani 1 1 d .
H3A H 0.2943 -0.1960 0.6899 0.025 Uiso 1 1 calc GR
H3B H 0.1476 -0.1975 0.7262 0.025 Uiso 1 1 calc GR
H3C H 0.2189 -0.3346 0.7033 0.025 Uiso 1 1 calc GR
C4 C 0.5052(3) -0.4023(3) 0.8868(2) 0.0147(6) Uani 1 1 d .
H4A H 0.5791 -0.3982 0.9517 0.022 Uiso 1 1 calc GR
H4B H 0.5488 -0.3887 0.8282 0.022 Uiso 1 1 calc GR
H4C H 0.4587 -0.4896 0.8808 0.022 Uiso 1 1 calc GR

loop_
_atom_site_aniso_label
_atom_site_aniso_U_11
_atom_site_aniso_U_22
_atom_site_aniso_U_33
_atom_site_aniso_U_23
_atom_site_aniso_U_13
_atom_site_aniso_U_12
Sb1 0.00890(9) 0.00907(9) 0.01072(10) 0.00048(7) 0.00070(7) 0.00067(7)
Sb2 0.01045(9) 0.00864(9) 0.00963(10) -0.00107(8) 0.00072(7) 0.00040(7)
Pd1 0.00798(10) 0.00739(10) 0.00777(11) -0.00024(8) 0.00096(8) -0.00044(8)
Cl1 0.0117(3) 0.0159(4) 0.0211(4) 0.0001(3) 0.0027(3) -0.0032(3)
Cl2 0.0151(3) 0.0141(3) 0.0231(4) -0.0003(3) 0.0051(3) -0.0041(3)
Cl3 0.0135(3) 0.0109(3) 0.0096(3) -0.0023(3) 0.0036(3) -0.0012(3)
Cl4 0.0122(3) 0.0109(3) 0.0099(3) 0.0021(3) 0.0003(3) 0.0003(3)
C1 0.0165(14) 0.0099(13) 0.0246(18) 0.0002(13) 0.0053(13) 0.0007(12)
C2 0.0160(14) 0.0232(16) 0.0099(15) 0.0030(13) 0.0001(12) -0.0033(13)
C3 0.0202(15) 0.0171(15) 0.0086(15) -0.0022(13) -0.0029(12) -0.0005(13)
C4 0.0173(14) 0.0106(14) 0.0169(16) -0.0008(12) 0.0059(12) 0.0023(12)

loop_
_atom_type_symbol
_atom_type_description
_atom_type_scat_dispersion_real
_atom_type_scat_dispersion_imag
_atom_type_scat_source
C C 0.0033 0.0016 'International Tables Vol C Tables 4.2.6.8 and 6.1.1.4'
H H 0.0000 0.0000 'International Tables Vol C Tables 4.2.6.8 and 6.1.1.4'
Cl Cl 0.1484 0.1585 'International Tables Vol C Tables 4.2.6.8 and 6.1.1.4'
Pd Pd -0.9988 1.0072 'International Tables Vol C Tables 4.2.6.8 and 6.1.1.4'
Sb Sb -0.5866 1.5461 'International Tables Vol C Tables 4.2.6.8 and 6.1.1.4'

loop_
_geom_angle_atom_site_label_1
_geom_angle_atom_site_label_2
_geom_angle_atom_site_label_3
_geom_angle
_geom_angle_site_symmetry_3
Cl1 Sb1 Pd1 104.604(19) .
C1 Sb1 Pd1 119.55(8) .
C1 Sb1 Cl1 98.53(8) .
C2 Sb1 Pd1 128.62(8) .
C2 Sb1 Cl1 92.37(8) .
C2 Sb1 C1 104.76(12) .
Cl2 Sb2 Pd1 98.96(2) .
C3 Sb2 Pd1 126.05(8) .
C3 Sb2 Cl2 96.44(9) .
C4 Sb2 Pd1 125.41(8) .
C4 Sb2 Cl2 96.02(8) .
C4 Sb2 C3 103.67(12) .
Sb1 Pd1 Pd1 94.884(11) 3_657
Sb2 Pd1 Sb1 91.809(10) .
Sb2 Pd1 Pd1 101.409(12) 3_657
Cl3 Pd1 Sb1 91.963(18) .
Cl3 Pd1 Sb2 176.060(19) .
Cl3 Pd1 Pd1 79.399(18) 3_657
Cl4 Pd1 Sb1 174.32(2) .
Cl4 Pd1 Sb2 82.610(19) .
Cl4 Pd1 Pd1 85.233(19) 3_657
Cl4 Pd1 Cl3 93.64(2) .
Sb1 C1 H1A 109.5 .
Sb1 C1 H1B 109.5 .
Sb1 C1 H1C 109.5 .
H1A C1 H1B 109.5 .
H1A C1 H1C 109.5 .
H1B C1 H1C 109.5 .
Sb1 C2 H2A 109.5 .
Sb1 C2 H2B 109.5 .
Sb1 C2 H2C 109.5 .
H2A C2 H2B 109.5 .
H2A C2 H2C 109.5 .
H2B C2 H2C 109.5 .
Sb2 C3 H3A 109.5 .
Sb2 C3 H3B 109.5 .
Sb2 C3 H3C 109.5 .
H3A C3 H3B 109.5 .
H3A C3 H3C 109.5 .
H3B C3 H3C 109.5 .
Sb2 C4 H4A 109.5 .
Sb2 C4 H4B 109.5 .
Sb2 C4 H4C 109.5 .
H4A C4 H4B 109.5 .
H4A C4 H4C 109.5 .
H4B C4 H4C 109.5 .

loop_
_geom_bond_atom_site_label_1
_geom_bond_atom_site_label_2
_geom_bond_distance
_geom_bond_site_symmetry_2
Sb1 Pd1 2.5113(3) .
Sb1 Cl1 2.3922(7) .
Sb1 C1 2.114(3) .
Sb1 C2 2.114(3) .
Sb2 Pd1 2.4840(3) .
Sb2 Cl2 2.3825(7) .
Sb2 C3 2.110(3) .
Sb2 C4 2.095(3) .
Pd1 Pd1 2.9143(4) 3_657
Pd1 Cl3 2.3800(7) .
Pd1 Cl4 2.3680(7) .
C1 H1A 0.9800 .
C1 H1B 0.9800 .
C1 H1C 0.9800 .
C2 H2A 0.9800 .
C2 H2B 0.9800 .
C2 H2C 0.9800 .
C3 H3A 0.9800 .
C3 H3B 0.9800 .
C3 H3C 0.9800 .
C4 H4A 0.9800 .
C4 H4B 0.9800 .
C4 H4C 0.9800 .
